data_9011745
loop_
_publ_author_name
'Mereiter, K.'

_publ_section_title
;
 Crystal structure refinement of two francevillites, (Ba,Pb)[(UO2)2V2O8]*5H2O
;
_journal_name_full 'Neues Jahrbuch fur Mineralogie, Monatshefte'
_journal_page_first 552
_journal_page_last 560
_journal_volume 1986
_journal_year 1986
_chemical_compound_source 'Mounana, near Franceville, Gabon'
_chemical_formula_sum 'Ba0.69 H10 O17 Pb0.31 U2 V2'
_chemical_name_mineral Francevillite
_space_group_IT_number 60
_symmetry_space_group_name_Hall '-P 2n 2c'
_symmetry_space_group_name_H-M 'P c a n'
_cell_angle_alpha 90
_cell_angle_beta 90
_cell_angle_gamma 90
_cell_formula_units_Z 4
_cell_length_a 10.479
_cell_length_b 8.450
_cell_length_c 16.645
_cell_volume 1473.874
_database_code_amcsd 0014807
_exptl_crystal_density_diffrn 4.592
_cod_original_formula_sum '(Ba.69 Pb.31) U2 V2 O17 H10'
_cod_database_code 9011745

loop_
_space_group_symop_operation_xyz
x,y,z
-x,y,1/2+z
x,-y,1/2-z
1/2+x,1/2-y,z
1/2-x,1/2+y,-z
1/2+x,1/2+y,1/2-z
1/2-x,1/2-y,1/2+z
-x,-y,-z

loop_
_atom_site_aniso_label
_atom_site_aniso_U_11
_atom_site_aniso_U_22
_atom_site_aniso_U_33
_atom_site_aniso_U_12
_atom_site_aniso_U_13
_atom_site_aniso_U_23
Ba 0.05294 0.03888 0.02977 0.00000 0.00000 0.00241
Pb 0.05294 0.03888 0.02977 0.00000 0.00000 0.00241
U 0.01596 0.01773 0.02393 0.00101 0.00140 -0.00076
V 0.02014 0.01761 0.02862 0.00063 0.00558 0.00177

loop_
_atom_site_label
_atom_site_fract_x
_atom_site_fract_y
_atom_site_fract_z
_atom_site_occupancy
_atom_site_U_iso_or_equiv
_atom_site_type_symbol
_atom_site_attached_hydrogens
Ba 0.33909 0.00000 0.25000 0.69000 0.04053 Ba 0
Pb 0.33909 0.00000 0.25000 0.31000 0.04053 Pb 0
U 0.18468 0.02088 -0.00357 1.00000 0.01811 U 0
V 0.03180 0.34726 0.04300 1.00000 0.02204 V 0
O1 0.16950 0.06060 -0.10870 1.00000 0.03166 O 0
O2 0.20230 -0.02350 0.10240 1.00000 0.02786 O 0
O3 -0.00300 0.35910 0.13630 1.00000 0.03800 O 0
O4 -0.09800 0.43880 -0.01880 1.00000 0.02406 O 0
O5 -0.01290 0.15240 0.01300 1.00000 0.02533 O 0
O6 0.19970 0.29040 0.03330 1.00000 0.02280 O 0
Wat7 0.25600 0.30040 0.22510 1.00000 0.05699 O 2
Wat8 0.52100 0.19000 0.32250 1.00000 0.05953 O 2
Wat9 0.03230 0.00000 0.25000 1.00000 0.06839 O 2

loop_
_cod_changelog_entry_id
_cod_changelog_entry_author
_cod_changelog_entry_date
_cod_changelog_entry_text
1
;cod-tools version 3.8.0
Id: cif_guess_AMCSD_atom_types 9574 2023-05-10 09:00:05Z saulius
;
2023-05-10T18:53:22+03:00
;Derived atom types and hydrogen counts
from atom names that follow the AMCSD naming convention
(Wat == water, O-H == hydroxyl).
;

loop_
_cod_related_entry_id
_cod_related_entry_database
_cod_related_entry_code
1 AMCSD 0014807
